data_2204834
loop_
_publ_author_name
'Zeller, Matthias'
'Hunter, Allen D.'

_publ_section_title
;
 Tricarbonyl(\h^6^-<i>N,N</i>-dimethylaniline)chromium(0)
;
_journal_issue 1
_journal_name_full 'Acta Crystallographica Section E'
_journal_page_first m23
_journal_page_last m24
_journal_paper_doi 10.1107/S1600536804031484
_journal_volume 61
_journal_year 2005
_chemical_formula_iupac '[Cr (C8 H11 N) (C1 O1)3]'
_chemical_formula_moiety 'C11 H11 Cr N O3'
_chemical_formula_sum 'C11 H11 Cr N O3'
_chemical_formula_weight 257.21
_chemical_name_systematic
;
(\h^6^-N,N-Dimethylaniline)tricarbonylchromium
;
_space_group_IT_number 2
_symmetry_cell_setting triclinic
_symmetry_space_group_name_Hall '-P 1'
_symmetry_space_group_name_H-M 'P -1'
_atom_sites_solution_hydrogens difmap
_atom_sites_solution_primary direct
_atom_sites_solution_secondary difmap
_audit_creation_method SHELXL-97
_cell_angle_alpha 115.3970(10)
_cell_angle_beta 90.9590(10)
_cell_angle_gamma 102.6660(10)
_cell_formula_units_Z 4
_cell_length_a 7.0974(5)
_cell_length_b 12.6169(8)
_cell_length_c 14.0477(9)
_cell_measurement_reflns_used 9302
_cell_measurement_temperature 100(2)
_cell_measurement_theta_max 30.54
_cell_measurement_theta_min 2.93
_cell_volume 1099.92(13)
_computing_cell_refinement 'SAINT-Plus (Bruker, 2003)'
_computing_data_collection 'SMART (Bruker, 1997--2002)'
_computing_data_reduction SAINT-Plus
_computing_molecular_graphics SHELXTL
_computing_publication_material SHELXTL
_computing_structure_refinement SHELXTL
_computing_structure_solution 'SHELXTL (Bruker, 2000)'
_diffrn_ambient_temperature 100(2)
_diffrn_measured_fraction_theta_full 0.997
_diffrn_measured_fraction_theta_max 0.997
_diffrn_measurement_device_type 'Bruker AXS SMART APEX CCD'
_diffrn_measurement_method '\f and \w'
_diffrn_radiation_monochromator graphite
_diffrn_radiation_source 'fine-focus sealed tube'
_diffrn_radiation_type MoK\a
_diffrn_radiation_wavelength 0.71073
_diffrn_reflns_av_R_equivalents 0.0210
_diffrn_reflns_av_sigmaI/netI 0.0303
_diffrn_reflns_limit_h_max 9
_diffrn_reflns_limit_h_min -9
_diffrn_reflns_limit_k_max 16
_diffrn_reflns_limit_k_min -16
_diffrn_reflns_limit_l_max 18
_diffrn_reflns_limit_l_min -18
_diffrn_reflns_number 11969
_diffrn_reflns_theta_full 28.28
_diffrn_reflns_theta_max 28.28
_diffrn_reflns_theta_min 1.62
_exptl_absorpt_coefficient_mu 1.029
_exptl_absorpt_correction_T_max 0.95
_exptl_absorpt_correction_T_min 0.74325
_exptl_absorpt_correction_type multi-scan
_exptl_absorpt_process_details '(SADABS in SAINT-Plus; Bruker, 1997-1999)'
_exptl_crystal_colour yellow
_exptl_crystal_density_diffrn 1.553
_exptl_crystal_density_method 'not measured'
_exptl_crystal_description plate
_exptl_crystal_F_000 528
_exptl_crystal_size_max 0.60
_exptl_crystal_size_mid 0.15
_exptl_crystal_size_min 0.05
_refine_diff_density_max 0.683
_refine_diff_density_min -0.340
_refine_ls_extinction_method none
_refine_ls_goodness_of_fit_ref 1.182
_refine_ls_hydrogen_treatment refall
_refine_ls_matrix_type full
_refine_ls_number_parameters 377
_refine_ls_number_reflns 5444
_refine_ls_number_restraints 0
_refine_ls_restrained_S_all 1.182
_refine_ls_R_factor_all 0.0471
_refine_ls_R_factor_gt 0.0424
_refine_ls_shift/su_max 0.002
_refine_ls_shift/su_mean 0.000
_refine_ls_structure_factor_coef Fsqd
_refine_ls_weighting_details 'calc w = 1/[\s^2^(Fo^2^)+(0.0417P)^2^+0.8635P] where P = (Fo^2^+2Fc^2^)/3'
_refine_ls_weighting_scheme calc
_refine_ls_wR_factor_gt 0.0974
_refine_ls_wR_factor_ref 0.0997
_reflns_number_gt 5013
_reflns_number_total 5444
_reflns_threshold_expression I>2\s(I)
_cod_data_source_file ac6142.cif
_cod_data_source_block I
_cod_depositor_comments
;
The following automatic conversions were performed:
'_symmetry_cell_setting' value 'Triclinic' changed to 'triclinic'
according to '/home/saulius/struct/CIF-dictionaries/cif_core.dic'
dictionary named 'cif_core.dic' version 2.4.1 from
2010-06-29.

'_exptl_absorpt_correction_type' value 'multi scan' changed
to 'multi-scan' according to
'/home/saulius/struct/CIF-dictionaries/cif_core.dic' dictionary named
'cif_core.dic' version 2.4.1 from 2010-06-29.

Automatic conversion script
Id: cif_fix_enum 1527 2010-12-29 10:47:43Z saulius 

The following automatic conversions were performed:

'_symmetry_cell_setting' value 'Triclinic' changed to 'triclinic'
according to /home/saulius/struct/CIF-dictionaries/cif_core.dic
dictionary named 'cif_core.dic' version 2.4.1 from
2010-06-29.

'_exptl_absorpt_correction_type' value 'multi scan'
changed to 'multi-scan' according to
/home/saulius/struct/CIF-dictionaries/cif_core.dic dictionary named
'cif_core.dic' version 2.4.1 from 2010-06-29.

Automatic conversion script
Id: cif_fix_values 1715 2011-07-08 13:25:40Z adriana 
;
_cod_database_code 2204834
_cod_database_fobs_code 2204834

loop_
_symmetry_equiv_pos_as_xyz
'x, y, z'
'-x, -y, -z'

loop_
_atom_site_label
_atom_site_fract_x
_atom_site_fract_y
_atom_site_fract_z
_atom_site_U_iso_or_equiv
_atom_site_adp_type
_atom_site_calc_flag
_atom_site_occupancy
_atom_site_type_symbol
Cr1 0.72672(5) 0.60117(3) 0.33244(3) 0.01283(9) Uani d 1 Cr
Cr2 0.61034(5) 0.93263(3) 0.74360(3) 0.01401(9) Uani d 1 Cr
O2 0.3690(2) 0.45802(15) 0.37291(14) 0.0230(3) Uani d 1 O
O3 0.5006(2) 0.78336(15) 0.35703(13) 0.0225(3) Uani d 1 O
O5 0.8926(2) 0.81234(14) 0.79190(13) 0.0220(3) Uani d 1 O
C24 0.3034(3) 0.97399(19) 0.78400(17) 0.0160(4) Uani d 1 C
C5 1.0327(3) 0.70715(19) 0.34094(17) 0.0162(4) Uani d 1 C
H5 1.072(4) 0.757(2) 0.3092(19) 0.012(6) Uiso d 1 H
O6 0.9073(3) 1.01619(15) 0.62531(14) 0.0277(4) Uani d 1 O
N1 1.1256(3) 0.54308(16) 0.19661(14) 0.0161(3) Uani d 1 N
O4 0.7831(3) 1.15800(15) 0.94344(14) 0.0280(4) Uani d 1 O
N2 0.2450(3) 1.06830(16) 0.85889(14) 0.0172(4) Uani d 1 N
C4 1.0457(3) 0.58502(18) 0.28877(16) 0.0137(4) Uani d 1 C
C22 0.7840(3) 0.85962(19) 0.77417(17) 0.0164(4) Uani d 1 C
C2 0.5071(3) 0.51245(19) 0.35548(16) 0.0158(4) Uani d 1 C
C6 0.9670(3) 0.7529(2) 0.44121(18) 0.0204(4) Uani d 1 C
H6 0.963(4) 0.829(3) 0.470(2) 0.027(7) Uiso d 1 H
C3 0.5892(3) 0.71287(19) 0.34668(16) 0.0166(4) Uani d 1 C
C27 0.4037(3) 0.7682(2) 0.6222(2) 0.0266(5) Uani d 1 C
H27 0.433(4) 0.710(3) 0.572(2) 0.030(8) Uiso d 1 H
C10 1.1645(4) 0.6168(2) 0.13939(19) 0.0220(5) Uani d 1 C
H10A 1.045(4) 0.627(3) 0.114(2) 0.030(7) Uiso d 1 H
H10B 1.230(4) 0.580(3) 0.080(3) 0.033(8) Uiso d 1 H
H10C 1.247(4) 0.698(2) 0.184(2) 0.019(6) Uiso d 1 H
C9 0.9612(3) 0.5074(2) 0.33514(18) 0.0171(4) Uani d 1 C
H9 0.953(4) 0.428(3) 0.300(2) 0.019(6) Uiso d 1 H
O1 0.5971(3) 0.4759(2) 0.09813(14) 0.0382(5) Uani d 1 O
C21 0.7165(3) 1.07166(19) 0.86570(18) 0.0187(4) Uani d 1 C
C28 0.3907(3) 0.8679(2) 0.60467(19) 0.0236(5) Uani d 1 C
H28 0.417(4) 0.868(3) 0.543(2) 0.024(7) Uiso d 1 H
C23 0.7913(3) 0.98427(18) 0.67105(17) 0.0183(4) Uani d 1 C
C25 0.3331(3) 0.8761(2) 0.80364(19) 0.0192(4) Uani d 1 C
H25 0.317(4) 0.877(2) 0.867(2) 0.019(7) Uiso d 1 H
C29 0.3464(3) 0.9706(2) 0.68490(18) 0.0187(4) Uani d 1 C
H29 0.345(4) 1.033(3) 0.671(2) 0.021(7) Uiso d 1 H
C31 0.2652(4) 1.1799(2) 0.8479(2) 0.0241(5) Uani d 1 C
H31A 0.400(5) 1.224(3) 0.856(3) 0.039(9) Uiso d 1 H
H31B 0.198(4) 1.228(3) 0.896(2) 0.032(8) Uiso d 1 H
H31C 0.209(4) 1.165(3) 0.779(2) 0.027(7) Uiso d 1 H
C8 0.8939(3) 0.5546(2) 0.43469(19) 0.0215(5) Uani d 1 C
H8 0.836(4) 0.503(3) 0.464(2) 0.026(7) Uiso d 1 H
C1 0.6468(3) 0.5237(2) 0.18790(18) 0.0218(5) Uani d 1 C
C7 0.8995(3) 0.6779(2) 0.49019(18) 0.0223(5) Uani d 1 C
H7 0.856(4) 0.706(2) 0.552(2) 0.019(7) Uiso d 1 H
C11 1.0997(4) 0.4133(2) 0.1336(2) 0.0252(5) Uani d 1 C
H11A 1.143(4) 0.380(2) 0.176(2) 0.022(7) Uiso d 1 H
H11B 1.187(4) 0.400(3) 0.076(2) 0.032(8) Uiso d 1 H
H11C 0.966(5) 0.369(3) 0.101(2) 0.035(8) Uiso d 1 H
C26 0.3778(3) 0.7747(2) 0.7230(2) 0.0248(5) Uani d 1 C
H26 0.392(4) 0.715(3) 0.738(2) 0.035(8) Uiso d 1 H
C30 0.2413(4) 1.0813(2) 0.96693(19) 0.0249(5) Uani d 1 C
H30A 0.167(4) 1.009(3) 0.966(2) 0.021(7) Uiso d 1 H
H30B 0.177(5) 1.146(3) 1.008(3) 0.039(9) Uiso d 1 H
H30C 0.371(5) 1.100(3) 1.000(2) 0.030(8) Uiso d 1 H

loop_
_atom_site_aniso_label
_atom_site_aniso_U_11
_atom_site_aniso_U_22
_atom_site_aniso_U_33
_atom_site_aniso_U_12
_atom_site_aniso_U_13
_atom_site_aniso_U_23
Cr1 0.01141(16) 0.01596(17) 0.01294(17) 0.00458(12) 0.00177(12) 0.00753(13)
Cr2 0.01241(16) 0.01184(16) 0.01595(17) 0.00277(12) 0.00197(12) 0.00461(13)
O2 0.0171(8) 0.0253(8) 0.0298(9) 0.0039(6) 0.0043(6) 0.0157(7)
O3 0.0240(8) 0.0234(8) 0.0274(8) 0.0122(7) 0.0058(7) 0.0148(7)
O5 0.0174(7) 0.0215(8) 0.0299(9) 0.0065(6) 0.0033(6) 0.0130(7)
C24 0.0109(9) 0.0164(9) 0.0198(10) 0.0026(7) 0.0023(8) 0.0075(8)
C5 0.0129(9) 0.0143(9) 0.0204(10) 0.0022(7) 0.0018(8) 0.0072(8)
O6 0.0338(9) 0.0188(8) 0.0296(9) 0.0044(7) 0.0141(8) 0.0106(7)
N1 0.0154(8) 0.0158(8) 0.0174(9) 0.0057(7) 0.0035(7) 0.0067(7)
O4 0.0317(9) 0.0202(8) 0.0235(9) 0.0028(7) -0.0005(7) 0.0035(7)
N2 0.0195(9) 0.0167(8) 0.0177(9) 0.0068(7) 0.0050(7) 0.0085(7)
C4 0.0093(8) 0.0153(9) 0.0165(9) 0.0035(7) 0.0002(7) 0.0070(8)
C22 0.0145(9) 0.0142(9) 0.0177(10) 0.0007(7) 0.0037(8) 0.0058(8)
C2 0.0161(10) 0.0170(10) 0.0150(9) 0.0065(8) 0.0003(8) 0.0068(8)
C6 0.0162(10) 0.0197(11) 0.0186(10) 0.0049(8) 0.0004(8) 0.0023(9)
C3 0.0172(10) 0.0197(10) 0.0141(9) 0.0026(8) 0.0036(8) 0.0094(8)
C27 0.0161(11) 0.0184(11) 0.0293(13) 0.0031(9) 0.0002(9) -0.0034(10)
C10 0.0240(11) 0.0267(12) 0.0189(11) 0.0068(10) 0.0062(9) 0.0129(10)
C9 0.0120(9) 0.0186(10) 0.0242(11) 0.0046(8) 0.0004(8) 0.0124(9)
O1 0.0308(10) 0.0607(13) 0.0170(9) 0.0156(9) 0.0010(7) 0.0097(9)
C21 0.0179(10) 0.0162(10) 0.0219(11) 0.0043(8) 0.0044(8) 0.0084(9)
C28 0.0182(11) 0.0274(12) 0.0178(11) 0.0066(9) -0.0005(9) 0.0031(9)
C23 0.0223(11) 0.0118(9) 0.0177(10) 0.0049(8) 0.0025(8) 0.0034(8)
C25 0.0127(10) 0.0205(10) 0.0270(12) 0.0029(8) 0.0041(8) 0.0133(9)
C29 0.0171(10) 0.0222(11) 0.0193(10) 0.0074(8) 0.0018(8) 0.0103(9)
C31 0.0311(13) 0.0180(11) 0.0262(12) 0.0118(10) 0.0085(10) 0.0098(10)
C8 0.0130(10) 0.0354(13) 0.0255(11) 0.0054(9) 0.0012(8) 0.0226(10)
C1 0.0144(10) 0.0325(12) 0.0202(11) 0.0106(9) 0.0041(8) 0.0108(10)
C7 0.0132(10) 0.0367(13) 0.0150(10) 0.0062(9) 0.0010(8) 0.0095(10)
C11 0.0301(13) 0.0174(11) 0.0230(12) 0.0093(10) 0.0030(10) 0.0028(9)
C26 0.0146(10) 0.0160(10) 0.0414(14) 0.0024(8) 0.0016(10) 0.0113(10)
C30 0.0275(12) 0.0314(13) 0.0191(11) 0.0116(10) 0.0082(9) 0.0120(10)

loop_
_atom_type_symbol
_atom_type_description
_atom_type_scat_dispersion_real
_atom_type_scat_dispersion_imag
_atom_type_scat_source
C C 0.0033 0.0016 'International Tables Vol C Tables 4.2.6.8 and 6.1.1.4'
H H 0.0000 0.0000 'International Tables Vol C Tables 4.2.6.8 and 6.1.1.4'
N N 0.0061 0.0033 'International Tables Vol C Tables 4.2.6.8 and 6.1.1.4'
O O 0.0106 0.0060 'International Tables Vol C Tables 4.2.6.8 and 6.1.1.4'
Cr Cr 0.3209 0.6236 'International Tables Vol C Tables 4.2.6.8 and 6.1.1.4'

loop_
_geom_angle_atom_site_label_1
_geom_angle_atom_site_label_2
_geom_angle_atom_site_label_3
_geom_angle
C3 Cr1 C2 87.23(9)
C3 Cr1 C1 89.72(10)
C2 Cr1 C1 90.70(10)
C3 Cr1 C8 138.30(9)
C2 Cr1 C8 87.63(9)
C1 Cr1 C8 131.70(10)
C3 Cr1 C6 87.83(9)
C2 Cr1 C6 132.57(9)
C1 Cr1 C6 136.42(10)
C8 Cr1 C6 66.21(9)
C3 Cr1 C7 103.59(9)
C2 Cr1 C7 99.45(9)
C1 Cr1 C7 163.55(9)
C8 Cr1 C7 37.09(9)
C6 Cr1 C7 36.99(9)
C3 Cr1 C9 164.93(9)
C2 Cr1 C9 105.18(8)
C1 Cr1 C9 98.48(9)
C8 Cr1 C9 36.84(8)
C6 Cr1 C9 77.51(8)
C7 Cr1 C9 66.46(9)
C3 Cr1 C5 101.01(9)
C2 Cr1 C5 164.88(9)
C1 Cr1 C5 101.90(9)
C8 Cr1 C5 77.78(8)
C6 Cr1 C5 36.68(8)
C7 Cr1 C5 66.44(8)
C9 Cr1 C5 65.03(8)
C3 Cr1 C4 133.31(8)
C2 Cr1 C4 139.29(8)
C1 Cr1 C4 86.67(8)
C8 Cr1 C4 65.09(8)
C6 Cr1 C4 64.63(8)
C7 Cr1 C4 77.18(8)
C9 Cr1 C4 35.79(7)
C5 Cr1 C4 35.48(7)
C23 Cr2 C22 88.00(9)
C23 Cr2 C21 89.58(10)
C22 Cr2 C21 89.30(10)
C23 Cr2 C26 141.21(10)
C22 Cr2 C26 87.83(9)
C21 Cr2 C26 128.90(10)
C23 Cr2 C28 88.43(10)
C22 Cr2 C28 131.17(9)
C21 Cr2 C28 139.35(9)
C26 Cr2 C28 66.19(10)
C23 Cr2 C27 106.05(10)
C22 Cr2 C27 98.64(9)
C21 Cr2 C27 162.61(10)
C26 Cr2 C27 37.00(10)
C28 Cr2 C27 36.94(10)
C23 Cr2 C25 164.53(9)
C22 Cr2 C25 106.17(9)
C21 Cr2 C25 96.63(9)
C26 Cr2 C25 36.78(9)
C28 Cr2 C25 77.62(9)
C27 Cr2 C25 66.35(9)
C23 Cr2 C29 99.66(9)
C22 Cr2 C29 164.52(9)
C21 Cr2 C29 104.10(9)
C26 Cr2 C29 77.75(9)
C28 Cr2 C29 36.77(8)
C27 Cr2 C29 66.38(9)
C25 Cr2 C29 65.12(8)
C23 Cr2 C24 131.00(9)
C22 Cr2 C24 140.72(8)
C21 Cr2 C24 86.80(9)
C26 Cr2 C24 65.23(8)
C28 Cr2 C24 64.82(8)
C27 Cr2 C24 77.24(8)
C25 Cr2 C24 36.00(7)
C29 Cr2 C24 35.49(8)
N2 C24 C29 121.64(19)
N2 C24 C25 121.6(2)
C29 C24 C25 116.7(2)
N2 C24 Cr2 134.32(15)
C29 C24 Cr2 67.88(12)
C25 C24 Cr2 67.23(12)
C6 C5 C4 121.0(2)
C6 C5 Cr1 69.75(12)
C4 C5 Cr1 77.11(12)
C6 C5 H5 120.1(16)
C4 C5 H5 118.8(16)
Cr1 C5 H5 127.1(15)
C4 N1 C11 119.87(19)
C4 N1 C10 119.31(18)
C11 N1 C10 116.18(19)
C24 N2 C30 119.84(19)
C24 N2 C31 119.74(19)
C30 N2 C31 115.49(19)
N1 C4 C5 121.42(18)
N1 C4 C9 121.94(19)
C5 C4 C9 116.56(19)
N1 C4 Cr1 134.63(14)
C5 C4 Cr1 67.41(11)
C9 C4 Cr1 67.05(11)
O5 C22 Cr2 179.0(2)
O2 C2 Cr1 178.2(2)
C7 C6 C5 121.4(2)
C7 C6 Cr1 71.69(13)
C5 C6 Cr1 73.58(13)
C7 C6 H6 120.8(19)
C5 C6 H6 117.7(19)
Cr1 C6 H6 124.7(19)
O3 C3 Cr1 178.88(18)
C26 C27 C28 118.3(2)
C26 C27 Cr2 70.76(14)
C28 C27 Cr2 71.26(14)
C26 C27 H27 124(2)
C28 C27 H27 117(2)
Cr2 C27 H27 126(2)
N1 C10 H10A 111.6(17)
N1 C10 H10B 110.7(18)
H10A C10 H10B 108(2)
N1 C10 H10C 112.6(15)
H10A C10 H10C 107(2)
H10B C10 H10C 107(2)
C8 C9 C4 120.9(2)
C8 C9 Cr1 69.11(12)
C4 C9 Cr1 77.16(12)
C8 C9 H9 120.3(17)
C4 C9 H9 118.9(17)
Cr1 C9 H9 126.4(17)
O4 C21 Cr2 178.9(2)
C27 C28 C29 121.2(2)
C27 C28 Cr2 71.80(14)
C29 C28 Cr2 73.53(13)
C27 C28 H28 119.2(18)
C29 C28 H28 119.5(18)
Cr2 C28 H28 124.7(19)
O6 C23 Cr2 179.2(2)
C26 C25 C24 121.0(2)
C26 C25 Cr2 69.68(13)
C24 C25 Cr2 76.77(12)
C26 C25 H25 119.0(17)
C24 C25 H25 120.0(17)
Cr2 C25 H25 128.5(18)
C28 C29 C24 121.0(2)
C28 C29 Cr2 69.70(13)
C24 C29 Cr2 76.63(13)
C28 C29 H29 118.1(18)
C24 C29 H29 120.9(18)
Cr2 C29 H29 126.2(18)
N2 C31 H31A 113.6(19)
N2 C31 H31B 109.5(19)
H31A C31 H31B 111(3)
N2 C31 H31C 111.7(18)
H31A C31 H31C 105(3)
H31B C31 H31C 106(3)
C7 C8 C9 121.6(2)
C7 C8 Cr1 72.45(13)
C9 C8 Cr1 74.05(12)
C7 C8 H8 118.2(17)
C9 C8 H8 120.1(17)
Cr1 C8 H8 122.9(17)
O1 C1 Cr1 179.8(2)
C8 C7 C6 117.9(2)
C8 C7 Cr1 70.46(13)
C6 C7 Cr1 71.32(13)
C8 C7 H7 120.7(18)
C6 C7 H7 121.3(17)
Cr1 C7 H7 126.4(18)
N1 C11 H11A 109.5(17)
N1 C11 H11B 108.8(17)
H11A C11 H11B 106(2)
N1 C11 H11C 114.2(18)
H11A C11 H11C 109(2)
H11B C11 H11C 109(2)
C27 C26 C25 121.2(2)
C27 C26 Cr2 72.24(14)
C25 C26 Cr2 73.55(13)
C27 C26 H26 120(2)
C25 C26 H26 118(2)
Cr2 C26 H26 126(2)
N2 C30 H30A 110.2(16)
N2 C30 H30B 109.3(18)
H30A C30 H30B 107(2)
N2 C30 H30C 110.1(18)
H30A C30 H30C 110(2)
H30B C30 H30C 111(3)

loop_
_geom_bond_atom_site_label_1
_geom_bond_atom_site_label_2
_geom_bond_distance
Cr1 C3 1.829(2)
Cr1 C2 1.830(2)
Cr1 C1 1.848(2)
Cr1 C8 2.188(2)
Cr1 C6 2.209(2)
Cr1 C7 2.214(2)
Cr1 C9 2.252(2)
Cr1 C5 2.258(2)
Cr1 C4 2.384(2)
Cr2 C23 1.833(2)
Cr2 C22 1.836(2)
Cr2 C21 1.839(2)
Cr2 C26 2.197(2)
Cr2 C28 2.209(2)
Cr2 C27 2.216(2)
Cr2 C25 2.247(2)
Cr2 C29 2.258(2)
Cr2 C24 2.372(2)
O2 C2 1.161(3)
O3 C3 1.160(3)
O5 C22 1.155(3)
C24 N2 1.361(3)
C24 C29 1.415(3)
C24 C25 1.432(3)
C5 C6 1.406(3)
C5 C4 1.420(3)
C5 H5 0.91(2)
O6 C23 1.161(3)
N1 C4 1.358(3)
N1 C11 1.455(3)
N1 C10 1.457(3)
O4 C21 1.157(3)
N2 C30 1.456(3)
N2 C31 1.457(3)
C4 C9 1.430(3)
C6 C7 1.403(3)
C6 H6 0.87(3)
C27 C26 1.400(4)
C27 C28 1.402(4)
C27 H27 0.84(3)
C10 H10A 0.97(3)
C10 H10B 0.95(3)
C10 H10C 0.98(3)
C9 C8 1.404(3)
C9 H9 0.89(3)
O1 C1 1.148(3)
C28 C29 1.410(3)
C28 H28 0.89(3)
C25 C26 1.402(3)
C25 H25 0.90(3)
C29 H29 0.89(3)
C31 H31A 0.97(3)
C31 H31B 0.92(3)
C31 H31C 0.96(3)
C8 C7 1.400(4)
C8 H8 0.94(3)
C7 H7 0.88(3)
C11 H11A 0.94(3)
C11 H11B 1.00(3)
C11 H11C 0.98(3)
C26 H26 0.89(3)
C30 H30A 0.94(3)
C30 H30B 0.99(3)
C30 H30C 0.96(3)
